data_7243149
loop_
_publ_author_name
'Suzaki, Yuji'
'Fukuchi, Yugo'
'Tadami, Hiroko'
'Koizumi, Take-aki'
'Osakada, Kohtaro'
'Ide, Tomohito'
'Horie, Masaki'
'Hoshino, Norihisa'
'Akutagawa, Tomoyuki'

_publ_section_title
;
 Further investigations of the crystal-to-crystal phase transition of a
 [2]pseudorotaxane composed of ferrocene-terminated dialkylammonium and
 dibenzo[24]crown-8-ether
;
_journal_issue 34
_journal_name_full CrystEngComm
_journal_page_first 5944
_journal_page_last 5952
_journal_paper_doi 10.1039/D1CE00457C
_journal_volume 23
_journal_year 2021
_chemical_formula_moiety 'C43 H54 As0.36 F6 Fe N O8 P0.64'
_chemical_formula_sum 'C43 H54 As0.36 F6 Fe N O8 P0.64'
_chemical_formula_weight 929.53
_space_group_IT_number 2
_space_group_name_Hall '-P 1'
_space_group_name_H-M_alt 'P -1'
_symmetry_cell_setting triclinic
_symmetry_Int_Tables_number 2
_symmetry_space_group_name_Hall '-P 1'
_symmetry_space_group_name_H-M 'P -1'
_atom_sites_solution_hydrogens geom
_atom_sites_solution_primary direct
_atom_sites_solution_secondary difmap
_audit_update_record
;
2021-04-03 deposited with the CCDC.	2021-06-21 downloaded from the CCDC.
;
_cell_angle_alpha 86.850(6)
_cell_angle_beta 77.726(6)
_cell_angle_gamma 88.805(7)
_cell_formula_units_Z 2
_cell_length_a 10.194(3)
_cell_length_b 11.112(3)
_cell_length_c 19.439(5)
_cell_measurement_reflns_used 6545
_cell_measurement_temperature 113
_cell_measurement_theta_max 27.48
_cell_measurement_theta_min 3.08
_cell_volume 2148.3(10)
_computing_cell_refinement CrystalClear
_computing_data_collection 'CrystalClear (Rigaku/MSC Inc., 2006)'
_computing_data_reduction CrystalClear
_computing_molecular_graphics 'CrystalStructure 4.0'
_computing_publication_material 'CrystalStructure 4.0 (Rigaku, 2010)'
_computing_structure_refinement 'SHELXL97 (Sheldrick, 2008)'
_computing_structure_solution 'Il Milione (Burla, et al., 2007)'
_diffrn_ambient_temperature 113
_diffrn_detector_area_resol_mean 7.314
_diffrn_measured_fraction_theta_full 0.957
_diffrn_measured_fraction_theta_max 0.957
_diffrn_measurement_device_type 'Rigaku Saturn70'
_diffrn_measurement_method \w
_diffrn_radiation_type 'Mo K\a'
_diffrn_radiation_wavelength 0.71070
_diffrn_reflns_av_R_equivalents 0.0368
_diffrn_reflns_limit_h_max 13
_diffrn_reflns_limit_h_min -12
_diffrn_reflns_limit_k_max 14
_diffrn_reflns_limit_k_min -14
_diffrn_reflns_limit_l_max 20
_diffrn_reflns_limit_l_min -25
_diffrn_reflns_number 17554
_diffrn_reflns_theta_full 27.48
_diffrn_reflns_theta_max 27.48
_diffrn_standards_number 0
_exptl_absorpt_coefficient_mu 0.728
_exptl_absorpt_correction_T_max 0.864
_exptl_absorpt_correction_T_min 0.641
_exptl_absorpt_correction_type multi-scan
_exptl_absorpt_process_details 'REQAB (Rigaku, 1998)'
_exptl_crystal_colour orange
_exptl_crystal_density_diffrn 1.437
_exptl_crystal_density_method 'not measured'
_exptl_crystal_description platelet
_exptl_crystal_F_000 968.96
_exptl_crystal_size_max 0.200
_exptl_crystal_size_mid 0.200
_exptl_crystal_size_min 0.200
_refine_diff_density_max 1.670
_refine_diff_density_min -1.010
_refine_ls_extinction_method none
_refine_ls_goodness_of_fit_ref 1.056
_refine_ls_hydrogen_treatment constr
_refine_ls_number_parameters 511
_refine_ls_number_reflns 9432
_refine_ls_number_restraints 30
_refine_ls_R_factor_gt 0.0808
_refine_ls_shift/su_max 0.001
_refine_ls_structure_factor_coef Fsqd
_refine_ls_weighting_details 'w = 1/[\s^2^(Fo^2^)+(0.1764P)^2^+0.0742P] where P=(Fo^2^+2Fc^2^)/3'
_refine_ls_weighting_scheme calc
_refine_ls_wR_factor_ref 0.2747
_reflns_number_gt 5746
_reflns_number_total 9432
_reflns_threshold_expression F^2^>2.0\s(F^2^)
_cod_data_source_file d1ce00457c2.cif
_cod_data_source_block 130921fkc260e-1
_cod_depositor_comments 'Adding full bibliography for 7243143--7243153.cif.'
_cod_database_code 7243149

loop_
_symmetry_equiv_pos_site_id
_symmetry_equiv_pos_as_xyz
1 +X,+Y,+Z
2 -X,-Y,-Z

loop_
_atom_site_label
_atom_site_type_symbol
_atom_site_fract_x
_atom_site_fract_y
_atom_site_fract_z
_atom_site_U_iso_or_equiv
_atom_site_adp_type
_atom_site_occupancy
_atom_site_symmetry_multiplicity
_atom_site_calc_flag
_atom_site_refinement_flags
_atom_site_disorder_assembly
_atom_site_disorder_group
As1 As -0.0599(4) -0.2627(4) 0.2462(2) 0.0236(17) Uani 0.358(4) 2 d . . .
Fe1 Fe 0.31637(6) 0.36946(6) 0.43128(3) 0.0260(3) Uani 1.0 2 d . . .
P1 P -0.0515(6) -0.2632(6) 0.2438(3) 0.028(3) Uani 0.642(4) 2 d . . .
F1 F -0.1262(4) -0.1543(3) 0.20437(17) 0.0528(9) Uani 1.0 2 d . . .
F2 F -0.2057(3) -0.3147(3) 0.28376(15) 0.0406(7) Uani 1.0 2 d . . .
F3 F -0.0550(3) -0.3506(3) 0.17802(16) 0.0495(8) Uani 1.0 2 d . . .
F4 F 0.0137(4) -0.3720(3) 0.28566(17) 0.0510(8) Uani 1.0 2 d . . .
F5 F 0.0926(3) -0.2124(3) 0.20568(15) 0.0441(8) Uani 1.0 2 d . . .
F6 F -0.0587(3) -0.1769(3) 0.31047(15) 0.0457(8) Uani 1.0 2 d . . .
O1 O 0.1898(3) 0.3809(3) 0.13225(16) 0.0291(7) Uani 1.0 2 d . . .
O2 O 0.4169(3) 0.5240(3) 0.14245(16) 0.0264(7) Uani 1.0 2 d . . .
O3 O 0.6452(3) 0.4273(3) 0.17489(16) 0.0278(7) Uani 1.0 2 d . . .
O4 O 0.7679(3) 0.2943(3) 0.28031(16) 0.0300(7) Uani 1.0 2 d . . .
O5 O 0.6844(4) 0.0987(3) 0.35181(19) 0.0379(9) Uani 1.0 2 d . . .
O6 O 0.4567(4) -0.0477(4) 0.3489(3) 0.0485(10) Uani 1.0 2 d . . .
O7 O 0.2244(3) 0.0455(3) 0.30825(19) 0.0374(9) Uani 1.0 2 d . . .
O8 O 0.1037(3) 0.1846(3) 0.20415(16) 0.0271(7) Uani 1.0 2 d . . .
N1 N 0.4075(4) 0.2689(3) 0.21138(17) 0.0211(7) Uani 1.0 2 d . . .
C1 C 0.3272(6) 0.1153(5) -0.0968(3) 0.0404(12) Uani 1.0 2 d . . .
C2 C 0.3679(5) 0.1288(4) -0.0271(3) 0.0273(10) Uani 1.0 2 d . . .
C3 C 0.3291(5) 0.0448(5) 0.0293(3) 0.0297(10) Uani 1.0 2 d . . .
C4 C 0.3657(5) 0.0563(4) 0.0939(3) 0.0286(10) Uani 1.0 2 d . . .
C5 C 0.4427(5) 0.1535(4) 0.1022(2) 0.0243(9) Uani 1.0 2 d . . .
C6 C 0.4834(5) 0.2382(4) 0.0463(3) 0.0302(10) Uani 1.0 2 d . . .
C7 C 0.4450(5) 0.2265(5) -0.0171(3) 0.0315(10) Uani 1.0 2 d . . .
C8 C 0.4832(5) 0.1672(4) 0.1721(2) 0.0275(10) Uani 1.0 2 d . . .
C9 C 0.4312(5) 0.2624(4) 0.2862(2) 0.0226(9) Uani 1.0 2 d . . .
C10 C 0.3759(4) 0.3715(4) 0.3251(2) 0.0224(9) Uani 1.0 2 d . . .
C11 C 0.2375(5) 0.4082(4) 0.3445(3) 0.0272(10) Uani 1.0 2 d . . .
C12 C 0.2296(5) 0.5120(5) 0.3847(3) 0.0316(10) Uani 1.0 2 d . . .
C13 C 0.3634(5) 0.5403(4) 0.3907(3) 0.0325(11) Uani 1.0 2 d . . .
C14 C 0.4554(5) 0.4551(4) 0.3532(3) 0.0282(10) Uani 1.0 2 d . . .
C15 C 0.2177(6) 0.2227(5) 0.4848(3) 0.0438(13) Uani 1.0 2 d . . .
C16 C 0.3570(6) 0.1975(5) 0.4644(3) 0.0403(13) Uani 1.0 2 d . . .
C17 C 0.4290(6) 0.2843(6) 0.4957(3) 0.0432(13) Uani 1.0 2 d . . .
C18 C 0.3306(6) 0.3617(5) 0.5358(3) 0.0398(12) Uani 1.0 2 d . . .
C19 C 0.2008(5) 0.3218(5) 0.5287(3) 0.0397(12) Uani 1.0 2 d . . .
C20 C 0.0710(4) 0.2009(4) 0.1389(3) 0.0268(10) Uani 1.0 2 d . . .
C21 C -0.0070(5) 0.1184(5) 0.1123(3) 0.0376(12) Uani 1.0 2 d . . .
C22 C -0.0333(6) 0.1447(6) 0.0454(3) 0.0430(13) Uani 1.0 2 d . . .
C23 C 0.0131(6) 0.2495(6) 0.0055(3) 0.0425(13) Uani 1.0 2 d . . .
C24 C 0.0900(5) 0.3305(5) 0.0334(3) 0.0362(11) Uani 1.0 2 d . . .
C25 C 0.1179(5) 0.3060(5) 0.0997(3) 0.0316(11) Uani 1.0 2 d . . .
C26 C 0.2184(5) 0.4980(4) 0.0985(3) 0.0348(11) Uani 1.0 2 d . . .
C27 C 0.2824(5) 0.5685(5) 0.1477(3) 0.0335(11) Uani 1.0 2 d . . .
C28 C 0.4854(5) 0.5900(4) 0.1855(3) 0.0293(10) Uani 1.0 2 d . . .
C29 C 0.6319(5) 0.5565(4) 0.1665(3) 0.0320(11) Uani 1.0 2 d . . .
C30 C 0.7832(5) 0.3896(4) 0.1678(3) 0.0280(10) Uani 1.0 2 d . . .
C31 C 0.8311(5) 0.3951(4) 0.2360(3) 0.0268(10) Uani 1.0 2 d . . .
C32 C 0.7950(4) 0.2824(4) 0.3473(3) 0.0272(10) Uani 1.0 2 d . . .
C33 C 0.8625(5) 0.3677(5) 0.3756(3) 0.0315(10) Uani 1.0 2 d . . .
C34 C 0.8875(6) 0.3433(5) 0.4436(3) 0.0404(12) Uani 1.0 2 d . . .
C35 C 0.8441(6) 0.2377(6) 0.4817(3) 0.0428(13) Uani 1.0 2 d . . .
C36 C 0.7766(5) 0.1538(5) 0.4534(3) 0.0397(13) Uani 1.0 2 d . . .
C37 C 0.7497(5) 0.1752(5) 0.3850(3) 0.0319(11) Uani 1.0 2 d . . .
C38 C 0.6600(5) -0.0199(5) 0.3856(3) 0.0403(13) Uani 1.0 2 d . . .
C39 C 0.5932(5) -0.0899(5) 0.3375(4) 0.0481(15) Uani 1.0 2 d . . .
C40 C 0.3802(6) -0.1159(5) 0.3154(4) 0.0541(17) Uani 1.0 2 d . . .
C41 C 0.2374(6) -0.0772(5) 0.3278(4) 0.0467(14) Uani 1.0 2 d . . .
C42 C 0.0875(5) 0.0857(5) 0.3173(3) 0.0335(11) Uani 1.0 2 d . . .
C43 C 0.0405(5) 0.0853(4) 0.2486(3) 0.0279(10) Uani 1.0 2 d . . .
H1A H 0.4395 0.3450 0.1875 0.0127 Uiso 1.0 2 calc R . .
H1B H 0.3125 0.2612 0.2122 0.0127 Uiso 1.0 2 calc R . .
H1C H 0.2311 0.1159 -0.0896 0.0127 Uiso 1.0 2 calc R . .
H1D H 0.3628 0.1810 -0.1291 0.0127 Uiso 1.0 2 calc R . .
H1E H 0.3620 0.0406 -0.1161 0.0127 Uiso 1.0 2 calc R . .
H3 H 0.2774 -0.0206 0.0237 0.0127 Uiso 1.0 2 calc R . .
H4 H 0.3388 -0.0006 0.1308 0.0127 Uiso 1.0 2 calc R . .
H6 H 0.5365 0.3026 0.0518 0.0127 Uiso 1.0 2 calc R . .
H7 H 0.4708 0.2845 -0.0536 0.0127 Uiso 1.0 2 calc R . .
H8A H 0.5785 0.1837 0.1635 0.0127 Uiso 1.0 2 calc R . .
H8B H 0.4641 0.0931 0.2010 0.0127 Uiso 1.0 2 calc R . .
H9A H 0.3874 0.1918 0.3119 0.0127 Uiso 1.0 2 calc R . .
H9B H 0.5268 0.2575 0.2849 0.0127 Uiso 1.0 2 calc R . .
H11 H 0.1613 0.3675 0.3328 0.0127 Uiso 1.0 2 calc R . .
H12 H 0.1473 0.5552 0.4058 0.0127 Uiso 1.0 2 calc R . .
H13 H 0.3877 0.6064 0.4168 0.0127 Uiso 1.0 2 calc R . .
H14 H 0.5531 0.4529 0.3484 0.0127 Uiso 1.0 2 calc R . .
H15 H 0.1457 0.1790 0.4709 0.0127 Uiso 1.0 2 calc R . .
H16 H 0.3979 0.1333 0.4340 0.0127 Uiso 1.0 2 calc R . .
H17 H 0.5266 0.2890 0.4903 0.0127 Uiso 1.0 2 calc R . .
H18 H 0.3484 0.4293 0.5627 0.0127 Uiso 1.0 2 calc R . .
H19 H 0.1146 0.3590 0.5498 0.0127 Uiso 1.0 2 calc R . .
H21 H -0.0398 0.0488 0.1385 0.0127 Uiso 1.0 2 calc R . .
H22 H -0.0833 0.0907 0.0269 0.0127 Uiso 1.0 2 calc R . .
H23 H -0.0065 0.2655 -0.0388 0.0127 Uiso 1.0 2 calc R . .
H24 H 0.1222 0.4005 0.0074 0.0127 Uiso 1.0 2 calc R . .
H26A H 0.2779 0.4876 0.0531 0.0127 Uiso 1.0 2 calc R . .
H26B H 0.1344 0.5336 0.0913 0.0127 Uiso 1.0 2 calc R . .
H27A H 0.2363 0.5573 0.1966 0.0127 Uiso 1.0 2 calc R . .
H27B H 0.2879 0.6540 0.1345 0.0127 Uiso 1.0 2 calc R . .
H28A H 0.4706 0.6753 0.1761 0.0127 Uiso 1.0 2 calc R . .
H28B H 0.4464 0.5683 0.2345 0.0127 Uiso 1.0 2 calc R . .
H29A H 0.6820 0.5925 0.1971 0.0127 Uiso 1.0 2 calc R . .
H29B H 0.6709 0.5804 0.1178 0.0127 Uiso 1.0 2 calc R . .
H30A H 0.7890 0.3079 0.1521 0.0127 Uiso 1.0 2 calc R . .
H30B H 0.8356 0.4424 0.1312 0.0127 Uiso 1.0 2 calc R . .
H31A H 0.8033 0.4691 0.2595 0.0127 Uiso 1.0 2 calc R . .
H31B H 0.9277 0.3858 0.2292 0.0127 Uiso 1.0 2 calc R . .
H33 H 0.8907 0.4393 0.3503 0.0127 Uiso 1.0 2 calc R . .
H34 H 0.9339 0.3990 0.4631 0.0127 Uiso 1.0 2 calc R . .
H35 H 0.8606 0.2233 0.5266 0.0127 Uiso 1.0 2 calc R . .
H36 H 0.7483 0.0827 0.4793 0.0127 Uiso 1.0 2 calc R . .
H38A H 0.7454 -0.0551 0.3909 0.0127 Uiso 1.0 2 calc R . .
H38B H 0.6028 -0.0116 0.4319 0.0127 Uiso 1.0 2 calc R . .
H39A H 0.5921 -0.1761 0.3487 0.0127 Uiso 1.0 2 calc R . .
H39B H 0.6336 -0.0749 0.2880 0.0127 Uiso 1.0 2 calc R . .
H40A H 0.4232 -0.1086 0.2658 0.0127 Uiso 1.0 2 calc R . .
H40B H 0.3901 -0.1982 0.3330 0.0127 Uiso 1.0 2 calc R . .
H41A H 0.1943 -0.0875 0.3772 0.0127 Uiso 1.0 2 calc R . .
H41B H 0.1881 -0.1217 0.3001 0.0127 Uiso 1.0 2 calc R . .
H42A H 0.0346 0.0317 0.3530 0.0127 Uiso 1.0 2 calc R . .
H42B H 0.0835 0.1661 0.3347 0.0127 Uiso 1.0 2 calc R . .
H43A H -0.0559 0.0965 0.2553 0.0127 Uiso 1.0 2 calc R . .
H43B H 0.0666 0.0119 0.2242 0.0127 Uiso 1.0 2 calc R . .

loop_
_atom_site_aniso_label
_atom_site_aniso_U_11
_atom_site_aniso_U_22
_atom_site_aniso_U_33
_atom_site_aniso_U_12
_atom_site_aniso_U_13
_atom_site_aniso_U_23
As1 0.02(13) 0.0228 0.0228 0.0000 0.0000 0.0000
Fe1 0.0301(4) 0.0317(4) 0.0164(4) 0.0069(3) -0.0056(3) -0.0025(3)
P1 0.0(2) 0.0275 0.0275 0.0000 0.0000 0.0000
F1 0.05(7) 0.0511 0.0511 0.0000 0.0000 0.0000
F2 0.04(6) 0.0393 0.0393 0.0000 0.0000 0.0000
F3 0.05(6) 0.0479 0.0479 0.0000 0.0000 0.0000
F4 0.05(7) 0.0494 0.0494 0.0000 0.0000 0.0000
F5 0.04(6) 0.0427 0.0427 0.0000 0.0000 0.0000
F6 0.04(6) 0.0442 0.0442 0.0000 0.0000 0.0000
O1 0.0267(16) 0.0323(17) 0.0286(16) -0.0019(13) -0.0082(13) 0.0042(13)
O2 0.0220(15) 0.0270(16) 0.0316(17) 0.0020(12) -0.0077(13) -0.0052(13)
O3 0.0251(16) 0.0237(15) 0.0340(17) -0.0009(13) -0.0067(13) 0.0058(13)
O4 0.0289(17) 0.0296(16) 0.0321(17) -0.0028(13) -0.0102(14) 0.0075(13)
O5 0.0323(18) 0.0327(18) 0.049(2) -0.0027(15) -0.0129(16) 0.0172(16)
O6 0.040(2) 0.039(2) 0.071(3) 0.0042(17) -0.021(2) -0.0049(19)
O7 0.0278(17) 0.0282(17) 0.055(3) -0.0024(14) -0.0106(16) 0.0145(16)
O8 0.0261(16) 0.0273(16) 0.0290(16) -0.0026(13) -0.0085(13) 0.0001(13)
N1 0.0256(18) 0.0209(17) 0.0175(16) 0.0005(14) -0.0059(14) -0.0028(13)
C1 0.049(3) 0.050(3) 0.028(3) 0.007(3) -0.019(3) -0.010(3)
C2 0.026(3) 0.033(3) 0.024(3) 0.0069(19) -0.0072(18) -0.0085(18)
C3 0.027(3) 0.034(3) 0.029(3) 0.0045(19) -0.0050(19) -0.0087(19)
C4 0.027(3) 0.031(3) 0.028(3) 0.0050(19) -0.0066(18) -0.0045(18)
C5 0.030(3) 0.023(2) 0.020(2) 0.0047(17) -0.0048(17) -0.0058(16)
C6 0.038(3) 0.028(3) 0.023(3) 0.003(2) -0.0042(19) 0.0001(18)
C7 0.035(3) 0.037(3) 0.024(3) 0.002(2) -0.0078(19) -0.0033(19)
C8 0.037(3) 0.025(2) 0.021(2) 0.0116(19) -0.0090(19) -0.0093(17)
C9 0.031(3) 0.026(2) 0.0121(17) 0.0008(17) -0.0065(16) -0.0034(15)
C10 0.024(2) 0.025(2) 0.0177(19) -0.0026(17) -0.0034(16) -0.0002(16)
C11 0.027(3) 0.030(3) 0.025(2) 0.0061(18) -0.0083(18) 0.0001(18)
C12 0.041(3) 0.035(3) 0.020(2) 0.008(2) -0.0083(19) -0.0035(18)
C13 0.046(3) 0.024(3) 0.030(3) -0.001(2) -0.014(3) -0.0056(18)
C14 0.035(3) 0.028(3) 0.024(2) -0.0012(19) -0.0098(19) -0.0058(18)
C15 0.054(4) 0.046(3) 0.024(3) 0.007(3) 0.002(3) 0.015(3)
C16 0.056(4) 0.041(3) 0.021(3) 0.015(3) -0.006(3) 0.009(2)
C17 0.051(4) 0.058(4) 0.023(3) 0.021(3) -0.014(3) -0.003(3)
C18 0.047(3) 0.055(4) 0.016(2) 0.014(3) -0.007(2) -0.001(2)
C19 0.044(3) 0.053(3) 0.019(3) 0.007(3) -0.001(2) 0.007(2)
C20 0.020(2) 0.027(3) 0.033(3) 0.0040(17) -0.0053(18) -0.0034(18)
C21 0.031(3) 0.047(3) 0.038(3) 0.006(3) -0.012(2) -0.014(3)
C22 0.042(3) 0.054(4) 0.039(3) 0.010(3) -0.019(3) -0.019(3)
C23 0.037(3) 0.058(4) 0.036(3) 0.003(3) -0.013(3) -0.006(3)
C24 0.024(3) 0.050(3) 0.034(3) 0.004(2) -0.006(2) 0.004(3)
C25 0.023(3) 0.039(3) 0.034(3) 0.0061(19) -0.0080(19) -0.005(2)
C26 0.030(3) 0.027(3) 0.048(3) -0.0013(19) -0.014(3) 0.012(2)
C27 0.026(3) 0.030(3) 0.044(3) 0.0065(19) -0.006(2) -0.004(2)
C28 0.038(3) 0.025(3) 0.028(3) 0.0014(19) -0.014(2) -0.0022(18)
C29 0.039(3) 0.020(2) 0.041(3) 0.0005(19) -0.020(3) 0.0052(19)
C30 0.025(3) 0.032(3) 0.027(3) 0.0022(18) -0.0040(18) 0.0019(18)
C31 0.027(3) 0.027(3) 0.026(3) -0.0037(18) -0.0060(18) 0.0095(18)
C32 0.021(2) 0.035(3) 0.023(2) 0.0070(18) -0.0031(17) 0.0032(18)
C33 0.033(3) 0.034(3) 0.027(3) 0.008(2) -0.006(2) -0.0050(19)
C34 0.046(3) 0.048(3) 0.028(3) 0.009(3) -0.009(3) -0.004(3)
C35 0.042(3) 0.055(4) 0.029(3) 0.005(3) -0.004(3) 0.003(3)
C36 0.030(3) 0.051(3) 0.032(3) 0.005(3) 0.001(2) 0.019(3)
C37 0.019(2) 0.035(3) 0.039(3) 0.0049(19) -0.0034(19) 0.008(2)
C38 0.029(3) 0.029(3) 0.058(4) 0.003(2) -0.005(3) 0.017(3)
C39 0.030(3) 0.032(3) 0.081(5) 0.009(3) -0.012(3) 0.008(3)
C40 0.049(4) 0.023(3) 0.100(5) -0.003(3) -0.039(4) -0.001(3)
C41 0.041(3) 0.029(3) 0.073(4) -0.003(3) -0.023(3) 0.015(3)
C42 0.033(3) 0.037(3) 0.030(3) -0.001(2) -0.006(2) 0.003(2)
C43 0.029(3) 0.026(3) 0.029(3) -0.0008(18) -0.0058(19) 0.0012(18)

loop_
_atom_type_symbol
_atom_type_description
_atom_type_scat_dispersion_real
_atom_type_scat_dispersion_imag
_atom_type_scat_source
C C 0.0033 0.0016
;
International Tables for Crystallography
(1992, Vol. C, Tables 4.2.6.8 and 6.1.1.4)
;
H H 0.0000 0.0000
;
International Tables for Crystallography
(1992, Vol. C, Table 6.1.1.4)
;
F F 0.0171 0.0103
;
International Tables for Crystallography
(1992, Vol. C, Tables 4.2.6.8 and 6.1.1.4)
;
Fe Fe 0.3463 0.8444
;
International Tables for Crystallography
(1992, Vol. C, Tables 4.2.6.8 and 6.1.1.4)
;
N N 0.0061 0.0033
;
International Tables for Crystallography
(1992, Vol. C, Tables 4.2.6.8 and 6.1.1.4)
;
O O 0.0106 0.0060
;
International Tables for Crystallography
(1992, Vol. C, Tables 4.2.6.8 and 6.1.1.4)
;
As As 0.0499 2.0058
;
International Tables for Crystallography
(1992, Vol. C, Tables 4.2.6.8 and 6.1.1.4)
;
P P 0.1023 0.0942
;
International Tables for Crystallography
(1992, Vol. C, Tables 4.2.6.8 and 6.1.1.4)
;

loop_
_geom_angle_atom_site_label_1
_geom_angle_atom_site_label_2
_geom_angle_atom_site_label_3
_geom_angle
_geom_angle_publ_flag
_geom_angle_site_symmetry_1
_geom_angle_site_symmetry_2
_geom_angle_site_symmetry_3
F1 As1 F2 91.9(3) yes . . .
F1 As1 F3 89.6(3) yes . . .
F1 As1 F4 177.3(3) yes . . .
F1 As1 F5 88.7(3) yes . . .
F1 As1 F6 90.6(3) yes . . .
F2 As1 F3 90.4(3) yes . . .
F2 As1 F4 90.5(3) yes . . .
F2 As1 F5 178.3(4) yes . . .
F2 As1 F6 91.8(3) yes . . .
F3 As1 F4 89.3(3) yes . . .
F3 As1 F5 88.0(3) yes . . .
F3 As1 F6 177.8(3) yes . . .
F4 As1 F5 88.8(3) yes . . .
F4 As1 F6 90.4(3) yes . . .
F5 As1 F6 89.8(3) yes . . .
C10 Fe1 C11 41.44(17) yes . . .
C10 Fe1 C12 69.22(17) yes . . .
C10 Fe1 C13 69.34(18) yes . . .
C10 Fe1 C14 41.64(18) yes . . .
C10 Fe1 C15 119.70(19) yes . . .
C10 Fe1 C16 104.36(18) yes . . .
C10 Fe1 C17 121.22(18) yes . . .
C10 Fe1 C18 158.98(19) yes . . .
C10 Fe1 C19 156.8(2) yes . . .
C11 Fe1 C12 40.55(19) yes . . .
C11 Fe1 C13 68.8(2) yes . . .
C11 Fe1 C14 69.66(19) yes . . .
C11 Fe1 C15 107.7(2) yes . . .
C11 Fe1 C16 123.0(2) yes . . .
C11 Fe1 C17 159.6(2) yes . . .
C11 Fe1 C18 158.64(19) yes . . .
C11 Fe1 C19 123.0(2) yes . . .
C12 Fe1 C13 41.0(2) yes . . .
C12 Fe1 C14 69.33(18) yes . . .
C12 Fe1 C15 125.9(3) yes . . .
C12 Fe1 C16 160.9(3) yes . . .
C12 Fe1 C17 157.1(3) yes . . .
C12 Fe1 C18 123.2(2) yes . . .
C12 Fe1 C19 110.45(19) yes . . .
C13 Fe1 C14 41.04(18) yes . . .
C13 Fe1 C15 163.2(2) yes . . .
C13 Fe1 C16 155.3(2) yes . . .
C13 Fe1 C17 119.9(3) yes . . .
C13 Fe1 C18 107.9(2) yes . . .
C13 Fe1 C19 126.6(2) yes . . .
C14 Fe1 C15 154.77(19) yes . . .
C14 Fe1 C16 118.55(19) yes . . .
C14 Fe1 C17 104.1(2) yes . . .
C14 Fe1 C18 122.6(2) yes . . .
C14 Fe1 C19 161.4(2) yes . . .
C15 Fe1 C16 40.5(3) yes . . .
C15 Fe1 C17 69.2(3) yes . . .
C15 Fe1 C18 69.0(3) yes . . .
C15 Fe1 C19 40.4(2) yes . . .
C16 Fe1 C17 41.6(3) yes . . .
C16 Fe1 C18 69.0(2) yes . . .
C16 Fe1 C19 68.0(2) yes . . .
C17 Fe1 C18 40.8(2) yes . . .
C17 Fe1 C19 68.6(2) yes . . .
C18 Fe1 C19 40.9(2) yes . . .
F1 P1 F2 88.3(4) yes . . .
F1 P1 F3 89.7(4) yes . . .
F1 P1 F4 176.7(4) yes . . .
F1 P1 F5 90.7(4) yes . . .
F1 P1 F6 88.9(4) yes . . .
F2 P1 F3 88.6(4) yes . . .
F2 P1 F4 88.5(3) yes . . .
F2 P1 F5 179.0(5) yes . . .
F2 P1 F6 88.0(3) yes . . .
F3 P1 F4 91.0(4) yes . . .
F3 P1 F5 91.6(4) yes . . .
F3 P1 F6 176.3(5) yes . . .
F4 P1 F5 92.5(4) yes . . .
F4 P1 F6 90.3(4) yes . . .
F5 P1 F6 91.8(4) yes . . .
C25 O1 C26 115.7(4) yes . . .
C27 O2 C28 110.7(4) yes . . .
C29 O3 C30 112.0(4) yes . . .
C31 O4 C32 115.7(4) yes . . .
C37 O5 C38 115.4(4) yes . . .
C39 O6 C40 111.6(5) yes . . .
C41 O7 C42 113.3(4) yes . . .
C20 O8 C43 116.2(4) yes . . .
C8 N1 C9 108.8(3) yes . . .
C1 C2 C3 121.2(5) yes . . .
C1 C2 C7 120.9(4) yes . . .
C3 C2 C7 117.9(5) yes . . .
C2 C3 C4 121.7(5) yes . . .
C3 C4 C5 119.2(4) yes . . .
C4 C5 C6 120.0(5) yes . . .
C4 C5 C8 119.7(4) yes . . .
C6 C5 C8 120.2(4) yes . . .
C5 C6 C7 120.2(5) yes . . .
C2 C7 C6 120.9(4) yes . . .
N1 C8 C5 111.4(4) yes . . .
N1 C9 C10 111.6(4) yes . . .
Fe1 C10 C9 123.0(3) yes . . .
Fe1 C10 C11 69.9(3) yes . . .
Fe1 C10 C14 70.2(3) yes . . .
C9 C10 C11 127.3(4) yes . . .
C9 C10 C14 124.6(4) yes . . .
C11 C10 C14 108.1(4) yes . . .
Fe1 C11 C10 68.7(3) yes . . .
Fe1 C11 C12 70.5(3) yes . . .
C10 C11 C12 108.5(4) yes . . .
Fe1 C12 C11 69.0(3) yes . . .
Fe1 C12 C13 68.8(3) yes . . .
C11 C12 C13 107.7(4) yes . . .
Fe1 C13 C12 70.2(3) yes . . .
Fe1 C13 C14 69.8(3) yes . . .
C12 C13 C14 109.0(5) yes . . .
Fe1 C14 C10 68.2(3) yes . . .
Fe1 C14 C13 69.2(3) yes . . .
C10 C14 C13 106.7(4) yes . . .
Fe1 C15 C16 69.7(3) yes . . .
Fe1 C15 C19 70.1(3) yes . . .
C16 C15 C19 108.1(5) yes . . .
Fe1 C16 C15 69.8(3) yes . . .
Fe1 C16 C17 69.5(3) yes . . .
C15 C16 C17 108.3(5) yes . . .
Fe1 C17 C16 68.9(3) yes . . .
Fe1 C17 C18 70.1(3) yes . . .
C16 C17 C18 107.3(5) yes . . .
Fe1 C18 C17 69.2(3) yes . . .
Fe1 C18 C19 69.2(3) yes . . .
C17 C18 C19 107.2(5) yes . . .
Fe1 C19 C15 69.5(3) yes . . .
Fe1 C19 C18 69.9(3) yes . . .
C15 C19 C18 109.2(5) yes . . .
O8 C20 C21 123.2(4) yes . . .
O8 C20 C25 116.2(4) yes . . .
C21 C20 C25 120.6(5) yes . . .
C20 C21 C22 117.9(5) yes . . .
C21 C22 C23 122.1(6) yes . . .
C22 C23 C24 118.8(5) yes . . .
C23 C24 C25 120.1(5) yes . . .
O1 C25 C20 115.1(5) yes . . .
O1 C25 C24 124.5(5) yes . . .
C20 C25 C24 120.4(5) yes . . .
O1 C26 C27 106.4(4) yes . . .
O2 C27 C26 107.6(4) yes . . .
O2 C28 C29 107.7(4) yes . . .
O3 C29 C28 108.8(4) yes . . .
O3 C30 C31 112.3(4) yes . . .
O4 C31 C30 105.2(4) yes . . .
O4 C32 C33 123.9(4) yes . . .
O4 C32 C37 114.5(5) yes . . .
C33 C32 C37 121.6(5) yes . . .
C32 C33 C34 118.5(5) yes . . .
C33 C34 C35 120.9(6) yes . . .
C34 C35 C36 120.4(5) yes . . .
C35 C36 C37 120.4(5) yes . . .
O5 C37 C32 116.2(5) yes . . .
O5 C37 C36 125.4(5) yes . . .
C32 C37 C36 118.3(5) yes . . .
O5 C38 C39 105.7(5) yes . . .
O6 C39 C38 106.0(5) yes . . .
O6 C40 C41 113.2(5) yes . . .
O7 C41 C40 111.5(5) yes . . .
O7 C42 C43 110.9(4) yes . . .
O8 C43 C42 107.5(4) yes . . .
C8 N1 H1A 109.140 no . . .
C8 N1 H1B 109.140 no . . .
C9 N1 H1A 110.113 no . . .
C9 N1 H1B 110.113 no . . .
H1A N1 H1B 109.488 no . . .
C2 C1 H1C 109.500 no . . .
C2 C1 H1D 109.500 no . . .
C2 C1 H1E 109.500 no . . .
H1C C1 H1D 109.442 no . . .
H1C C1 H1E 109.443 no . . .
H1D C1 H1E 109.443 no . . .
C2 C3 H3 119.134 no . . .
C4 C3 H3 119.134 no . . .
C3 C4 H4 120.409 no . . .
C5 C4 H4 120.409 no . . .
C5 C6 H6 119.902 no . . .
C7 C6 H6 119.902 no . . .
C2 C7 H7 119.530 no . . .
C6 C7 H7 119.530 no . . .
N1 C8 H8A 108.632 no . . .
N1 C8 H8B 108.632 no . . .
C5 C8 H8A 109.315 no . . .
C5 C8 H8B 109.315 no . . .
H8A C8 H8B 109.495 no . . .
N1 C9 H9A 109.608 no . . .
N1 C9 H9B 109.608 no . . .
C10 C9 H9A 108.238 no . . .
C10 C9 H9B 108.237 no . . .
H9A C9 H9B 109.478 no . . .
Fe1 C11 H11 125.756 no . . .
C10 C11 H11 125.756 no . . .
C12 C11 H11 125.755 no . . .
Fe1 C12 H12 126.137 no . . .
C11 C12 H12 126.138 no . . .
C13 C12 H12 126.137 no . . .
Fe1 C13 H13 125.490 no . . .
C12 C13 H13 125.489 no . . .
C14 C13 H13 125.492 no . . .
Fe1 C14 H14 126.638 no . . .
C10 C14 H14 126.638 no . . .
C13 C14 H14 126.636 no . . .
Fe1 C15 H15 125.960 no . . .
C16 C15 H15 125.960 no . . .
C19 C15 H15 125.960 no . . .
Fe1 C16 H16 125.852 no . . .
C15 C16 H16 125.852 no . . .
C17 C16 H16 125.853 no . . .
Fe1 C17 H17 126.348 no . . .
C16 C17 H17 126.349 no . . .
C18 C17 H17 126.348 no . . .
Fe1 C18 H18 126.421 no . . .
C17 C18 H18 126.422 no . . .
C19 C18 H18 126.421 no . . .
Fe1 C19 H19 125.406 no . . .
C15 C19 H19 125.406 no . . .
C18 C19 H19 125.406 no . . .
C20 C21 H21 121.028 no . . .
C22 C21 H21 121.033 no . . .
C21 C22 H22 118.924 no . . .
C23 C22 H22 118.928 no . . .
C22 C23 H23 120.619 no . . .
C24 C23 H23 120.619 no . . .
C23 C24 H24 119.944 no . . .
C25 C24 H24 119.944 no . . .
O1 C26 H26A 107.736 no . . .
O1 C26 H26B 107.736 no . . .
C27 C26 H26A 112.759 no . . .
C27 C26 H26B 112.759 no . . .
H26A C26 H26B 109.161 no . . .
O2 C27 H27A 107.422 no . . .
O2 C27 H27B 107.422 no . . .
C26 C27 H27A 112.477 no . . .
C26 C27 H27B 112.478 no . . .
H27A C27 H27B 109.165 no . . .
O2 C28 H28A 108.013 no . . .
O2 C28 H28B 108.013 no . . .
C29 C28 H28A 111.813 no . . .
C29 C28 H28B 111.813 no . . .
H28A C28 H28B 109.311 no . . .
O3 C29 H29A 107.917 no . . .
O3 C29 H29B 107.917 no . . .
C28 C29 H29A 111.375 no . . .
C28 C29 H29B 111.376 no . . .
H29A C29 H29B 109.347 no . . .
O3 C30 H30A 106.589 no . . .
O3 C30 H30B 106.589 no . . .
C31 C30 H30A 110.920 no . . .
C31 C30 H30B 110.921 no . . .
H30A C30 H30B 109.277 no . . .
O4 C31 H31A 108.838 no . . .
O4 C31 H31B 108.838 no . . .
C30 C31 H31A 112.204 no . . .
C30 C31 H31B 112.204 no . . .
H31A C31 H31B 109.344 no . . .
C32 C33 H33 120.770 no . . .
C34 C33 H33 120.770 no . . .
C33 C34 H34 119.566 no . . .
C35 C34 H34 119.566 no . . .
C34 C35 H35 119.810 no . . .
C36 C35 H35 119.811 no . . .
C35 C36 H36 119.814 no . . .
C37 C36 H36 119.815 no . . .
O5 C38 H38A 108.249 no . . .
O5 C38 H38B 108.250 no . . .
C39 C38 H38A 112.574 no . . .
C39 C38 H38B 112.573 no . . .
H38A C38 H38B 109.244 no . . .
O6 C39 H39A 107.957 no . . .
O6 C39 H39B 107.956 no . . .
C38 C39 H39A 112.754 no . . .
C38 C39 H39B 112.755 no . . .
H39A C39 H39B 109.187 no . . .
O6 C40 H40A 105.280 no . . .
O6 C40 H40B 105.281 no . . .
C41 C40 H40A 111.805 no . . .
C41 C40 H40B 111.805 no . . .
H40A C40 H40B 109.003 no . . .
O7 C41 H41A 106.660 no . . .
O7 C41 H41B 106.658 no . . .
C40 C41 H41A 111.282 no . . .
C40 C41 H41B 111.279 no . . .
H41A C41 H41B 109.235 no . . .
O7 C42 H42A 106.837 no . . .
O7 C42 H42B 106.837 no . . .
C43 C42 H42A 111.407 no . . .
C43 C42 H42B 111.400 no . . .
H42A C42 H42B 109.244 no . . .
O8 C43 H43A 107.919 no . . .
O8 C43 H43B 107.913 no . . .
C42 C43 H43A 112.038 no . . .
C42 C43 H43B 112.031 no . . .
H43A C43 H43B 109.269 no . . .

loop_
_geom_bond_atom_site_label_1
_geom_bond_atom_site_label_2
_geom_bond_distance
_geom_bond_publ_flag
_geom_bond_site_symmetry_1
_geom_bond_site_symmetry_2
As1 F1 1.632(6) yes . .
As1 F2 1.613(5) yes . .
As1 F3 1.680(6) yes . .
As1 F4 1.652(6) yes . .
As1 F5 1.679(5) yes . .
As1 F6 1.615(6) yes . .
Fe1 C10 2.023(4) yes . .
Fe1 C11 2.039(5) yes . .
Fe1 C12 2.059(5) yes . .
Fe1 C13 2.041(5) yes . .
Fe1 C14 2.049(4) yes . .
Fe1 C15 2.047(6) yes . .
Fe1 C16 2.045(6) yes . .
Fe1 C17 2.053(6) yes . .
Fe1 C18 2.065(5) yes . .
Fe1 C19 2.055(5) yes . .
P1 F1 1.655(7) yes . .
P1 F2 1.694(6) yes . .
P1 F3 1.655(8) yes . .
P1 F4 1.629(7) yes . .
P1 F5 1.598(6) yes . .
P1 F6 1.642(7) yes . .
O1 C25 1.381(6) yes . .
O1 C26 1.431(6) yes . .
O2 C27 1.433(6) yes . .
O2 C28 1.436(6) yes . .
O3 C29 1.443(6) yes . .
O3 C30 1.440(6) yes . .
O4 C31 1.449(5) yes . .
O4 C32 1.386(6) yes . .
O5 C37 1.360(7) yes . .
O5 C38 1.442(6) yes . .
O6 C39 1.434(7) yes . .
O6 C40 1.379(8) yes . .
O7 C41 1.407(6) yes . .
O7 C42 1.434(6) yes . .
O8 C20 1.379(6) yes . .
O8 C43 1.438(5) yes . .
N1 C8 1.505(6) yes . .
N1 C9 1.522(6) yes . .
C1 C2 1.515(7) yes . .
C2 C3 1.396(6) yes . .
C2 C7 1.399(7) yes . .
C3 C4 1.397(7) yes . .
C4 C5 1.385(7) yes . .
C5 C6 1.396(6) yes . .
C5 C8 1.517(7) yes . .
C6 C7 1.385(7) yes . .
C9 C10 1.499(6) yes . .
C10 C11 1.437(6) yes . .
C10 C14 1.447(7) yes . .
C11 C12 1.420(7) yes . .
C12 C13 1.436(8) yes . .
C13 C14 1.434(7) yes . .
C15 C16 1.416(8) yes . .
C15 C19 1.417(8) yes . .
C16 C17 1.457(8) yes . .
C17 C18 1.435(8) yes . .
C18 C19 1.440(8) yes . .
C20 C21 1.413(8) yes . .
C20 C25 1.395(6) yes . .
C21 C22 1.397(8) yes . .
C22 C23 1.396(8) yes . .
C23 C24 1.409(8) yes . .
C24 C25 1.390(8) yes . .
C26 C27 1.523(8) yes . .
C28 C29 1.504(7) yes . .
C30 C31 1.511(7) yes . .
C32 C33 1.386(7) yes . .
C32 C37 1.398(7) yes . .
C33 C34 1.410(7) yes . .
C34 C35 1.380(8) yes . .
C35 C36 1.374(9) yes . .
C36 C37 1.421(8) yes . .
C38 C39 1.523(9) yes . .
C40 C41 1.482(8) yes . .
C42 C43 1.512(7) yes . .
N1 H1A 0.970 no . .
N1 H1B 0.970 no . .
C1 H1C 0.960 no . .
C1 H1D 0.960 no . .
C1 H1E 0.960 no . .
C3 H3 0.930 no . .
C4 H4 0.930 no . .
C6 H6 0.930 no . .
C7 H7 0.930 no . .
C8 H8A 0.970 no . .
C8 H8B 0.970 no . .
C9 H9A 0.970 no . .
C9 H9B 0.970 no . .
C11 H11 0.980 no . .
C12 H12 0.980 no . .
C13 H13 0.980 no . .
C14 H14 0.980 no . .
C15 H15 0.980 no . .
C16 H16 0.980 no . .
C17 H17 0.980 no . .
C18 H18 0.980 no . .
C19 H19 0.980 no . .
C21 H21 0.930 no . .
C22 H22 0.930 no . .
C23 H23 0.930 no . .
C24 H24 0.930 no . .
C26 H26A 0.970 no . .
C26 H26B 0.970 no . .
C27 H27A 0.970 no . .
C27 H27B 0.970 no . .
C28 H28A 0.970 no . .
C28 H28B 0.970 no . .
C29 H29A 0.970 no . .
C29 H29B 0.970 no . .
C30 H30A 0.970 no . .
C30 H30B 0.970 no . .
C31 H31A 0.970 no . .
C31 H31B 0.970 no . .
C33 H33 0.930 no . .
C34 H34 0.930 no . .
C35 H35 0.930 no . .
C36 H36 0.930 no . .
C38 H38A 0.970 no . .
C38 H38B 0.970 no . .
C39 H39A 0.970 no . .
C39 H39B 0.970 no . .
C40 H40A 0.970 no . .
C40 H40B 0.970 no . .
C41 H41A 0.970 no . .
C41 H41B 0.970 no . .
C42 H42A 0.970 no . .
C42 H42B 0.970 no . .
C43 H43A 0.970 no . .
C43 H43B 0.970 no . .

loop_
_geom_hbond_atom_site_label_D
_geom_hbond_atom_site_label_H
_geom_hbond_atom_site_label_A
_geom_hbond_site_symmetry_D
_geom_hbond_site_symmetry_H
_geom_hbond_site_symmetry_A
_geom_hbond_distance_DA
_geom_hbond_distance_DH
_geom_hbond_distance_HA
_geom_hbond_angle_DHA
_geom_hbond_publ_flag
N1 H1A O2 . . . 3.063(5) 0.970 2.157 154.8 no
N1 H1A O3 . . . 2.963(5) 0.970 2.265 128.1 no
